data_7248310
loop_
_publ_author_name
'Mudda, Ramesh Reddy'
'Devarapalli, Ramesh'
'Das, Arijit'
'Reddy Lakkireddy, Pulla'
'Reddy, C. Malla'
'Chennuru, Ramanaiah'

_publ_section_title
;
 A zwitterionic salt--cocrystal: in vitro insights from niraparib
 tosylate, an anti-cancer drug
;
_journal_issue 19
_journal_name_full CrystEngComm
_journal_page_first 2463
_journal_page_last 2473
_journal_paper_doi 10.1039/D4CE00114A
_journal_volume 26
_journal_year 2024
_chemical_formula_moiety 'C7 H7 O3 S, C19 H21 N4 O, H2 O'
_chemical_formula_sum 'C26 H30 N4 O5 S'
_chemical_formula_weight 510.60
_chemical_name_systematic 'Niraparib tosylate monohydrate'
_space_group_crystal_system triclinic
_space_group_IT_number 2
_space_group_name_Hall '-P 1'
_space_group_name_H-M_alt 'P -1'
_atom_sites_solution_hydrogens geom
_atom_sites_solution_primary iterative
_atom_sites_solution_secondary difmap
_audit_creation_date 2023-04-26
_audit_creation_method
;
Olex2 1.2
(compiled 2017.03.28 svn.r3405 for OlexSys, GUI svn.r5337)
;
_audit_update_record
;
2023-04-28 deposited with the CCDC.	2024-03-13 downloaded from the CCDC.
;
_cell_angle_alpha 88.7065(17)
_cell_angle_beta 87.275(2)
_cell_angle_gamma 82.989(2)
_cell_formula_units_Z 2
_cell_length_a 7.1123(2)
_cell_length_b 12.6881(3)
_cell_length_c 13.3199(3)
_cell_measurement_reflns_used 13304
_cell_measurement_temperature 100.00(11)
_cell_measurement_theta_max 68.1060
_cell_measurement_theta_min 3.3090
_cell_volume 1191.50(5)
_computing_cell_refinement 'CrysAlisPro 1.171.40.53 (Rigaku OD, 2019)'
_computing_data_collection 'CrysAlisPro 1.171.40.53 (Rigaku OD, 2019)'
_computing_data_reduction 'CrysAlisPro 1.171.40.53 (Rigaku OD, 2019)'
_computing_molecular_graphics 'Olex2 (Dolomanov et al., 2009)'
_computing_publication_material 'Olex2 (Dolomanov et al., 2009)'
_computing_structure_refinement 'ShelXL (Sheldrick, 2015)'
_computing_structure_solution 'olex2.solve (Bourhis et al., 2015)'
_diffrn_ambient_environment N~2~
_diffrn_ambient_temperature 100.00(11)
_diffrn_detector 'CCD plate'
_diffrn_detector_area_resol_mean 10.0000
_diffrn_detector_type HyPix3000
_diffrn_measured_fraction_theta_full 0.9967
_diffrn_measured_fraction_theta_max 0.9890
_diffrn_measurement_details
;
List of Runs (angles in degrees, time in seconds):

  # Type    Start    End  Width  t~exp~   \w     \q     \k     \f   Frames
#--------------------------------------------------------------------------
  1  \w    -36.00  27.00   0.50    2.00    --  -41.33  31.00 129.00  126
  2  \w    -47.00 -15.00   0.50    5.00    --  -82.50  42.00   0.00   64
  3  \w    -47.00 -15.00   0.50    5.00    --  -82.50  42.00 -30.00   64
  4  \w    -47.00 -15.00   0.50    5.00    --  -82.50  42.00 -90.00   64
  5  \w    -47.00 -15.00   0.50    5.00    --  -82.50  42.00-120.00   64
  6  \w    -24.00  35.00   0.50    2.00    --  -41.33  11.00 -60.00  118
  7  \w     18.00  80.00   0.50    2.00    --   41.33-104.00-180.00  124
  8  \w     29.00  83.00   0.50    5.00    --   96.67 -68.00-150.00  108
  9  \w     29.00  83.00   0.50    5.00    --   96.67 -68.00-180.00  108
 10  \w     30.00  57.00   0.50    5.00    --   96.67 -50.00-120.00   54
 11  \w     30.00  57.00   0.50    5.00    --   96.67 -50.00-150.00   54
 12  \w     28.00 105.00   0.50    5.00    --   96.67 -77.00-120.00  154
 13  \w     41.00 100.00   0.50    2.00    --   41.33-138.00 -30.00  118
 14  \w     44.00 127.00   0.50    5.00    --   96.67-145.00 -90.00  166
 15  \w     44.00 127.00   0.50    5.00    --   96.67-145.00 -30.00  166
 16  \w     44.00 127.00   0.50    5.00    --   96.67-145.00 150.00  166
 17  \w     30.00 109.00   0.50    5.00    --   96.67-117.00 120.00  158
 18  \w     30.00 109.00   0.50    5.00    --   96.67-117.00 -30.00  158
 19  \w     30.00  57.00   0.50    5.00    --   96.67 -50.00  90.00   54
 20  \w     29.00  83.00   0.50    5.00    --   96.67 -68.00  60.00  108
 21  \w     29.00  83.00   0.50    5.00    --   96.67 -68.00 120.00  108
 22  \w     30.00  57.00   0.50    5.00    --   96.67 -50.00 120.00   54
 23  \w     29.00  68.00   0.50    5.00    --   96.67 -59.00  90.00   78
 24  \w     27.00 127.00   0.50    5.00    --   96.67 -87.00  60.00  200
 25  \w     84.00 165.00   0.50    5.00    --   96.67  31.00 129.00  162
 26  \w     99.00 164.00   0.50    5.00    --   96.67 117.00  90.00  130
 27  \w     99.00 164.00   0.50    5.00    --   96.67 117.00 120.00  130
 28  \w     82.00 167.00   0.50    5.00    --   96.67  25.00  60.00  170
 29  \w     99.00 164.00   0.50    5.00    --   96.67 117.00 -60.00  130
 30  \w    105.00 170.00   0.50    5.00    --   96.67  96.00 -90.00  130
 31  \w     83.00 164.00   0.50    5.00    --   96.67  33.00-180.00  162
 32  \w     82.00 167.00   0.50    5.00    --   96.67  25.00 -90.00  170
 33  \w     81.00 164.00   0.50    5.00    --   96.67 145.00-180.00  166
 34  \w     78.00 163.00   0.50    5.00    --   96.67  50.00-150.00  170
 35  \w     30.00 109.00   0.50    5.00    --   96.67-117.00  30.00  158
 36  \w     30.00  57.00   0.50    5.00    --   96.67 -50.00 -60.00   54
 37  \w     29.00  83.00   0.50    5.00    --   96.67 -68.00 -60.00  108
 38  \w     30.00  57.00   0.50    5.00    --   96.67 -50.00   0.00   54
 39  \w     29.00  83.00   0.50    5.00    --   96.67 -68.00   0.00  108
 40  \w     29.00 110.00   0.50    2.00    --   41.33  31.00 129.00  162
 41  \w     28.00 109.00   0.50    2.00    --   41.33  32.00 150.00  162
 42  \w    -26.00  37.00   0.50    2.00    --   41.33 -32.00 150.00  126
 43  \w    -27.00  36.00   0.50    2.00    --   41.33 -31.00 -29.00  126
 44  \w    -34.00  24.00   0.50    2.00    --   41.33 -11.00-180.00  116
 45  \w    -96.00 -19.00   0.50    2.00    --  -41.33 138.00 -90.00  154
 46  \w    -57.00 -16.00   0.50    5.00    --  -82.50  50.00  60.00   82
 47  \w    -47.00 -15.00   0.50    5.00    --  -82.50  42.00 120.00   64
 48  \w    -79.00   4.00   0.50    2.00    --  -41.33 104.00  90.00  166
 49  \w   -109.00 -28.00   0.50    2.00    --  -41.33 -31.00 -29.00  162
 50  \w   -113.00 -23.00   0.50    2.00    --  -41.33 -21.00-120.00  180
 51  \w   -110.00 -14.00   0.50    2.00    --  -41.33 -77.00   0.00  192
 52  \w   -109.00 -18.00   0.50    2.00    --  -41.33 -65.00 150.00  182
 53  \w   -110.00 -14.00   0.50    2.00    --  -41.33 -77.00  90.00  192
 54  \w   -110.00 -22.00   0.50    2.00    --  -41.33 -77.00 -60.00  176
 55  \w   -110.00 -14.00   0.50    2.00    --  -41.33 -77.00-120.00  192
 56  \w   -151.00 -69.00   0.50    5.00    --  -82.50 -31.00 -29.00  164
 57  \w   -151.00 -59.00   0.50    5.00    --  -82.50-145.00 120.00  184
 58  \w   -157.00 -83.00   0.50    5.00    --  -82.50 -96.00 -30.00  148
;
_diffrn_measurement_device 'four-circle diffractometer'
_diffrn_measurement_device_type 'XtaLAB Synergy, Dualflex, HyPix3000'
_diffrn_measurement_method '\w scans'
_diffrn_orient_matrix_type 'CrysAlisPro convention (1999,Acta A55,543-557)'
_diffrn_orient_matrix_UB_11 -0.1418818000
_diffrn_orient_matrix_UB_12 0.0952807000
_diffrn_orient_matrix_UB_13 -0.0313249000
_diffrn_orient_matrix_UB_21 -0.1338651000
_diffrn_orient_matrix_UB_22 -0.0767538000
_diffrn_orient_matrix_UB_23 -0.0358392000
_diffrn_orient_matrix_UB_31 -0.0983573000
_diffrn_orient_matrix_UB_32 -0.0000552000
_diffrn_orient_matrix_UB_33 0.1055715000
_diffrn_radiation_monochromator mirror
_diffrn_radiation_probe x-ray
_diffrn_radiation_type 'Cu K\a'
_diffrn_radiation_wavelength 1.54184
_diffrn_reflns_av_R_equivalents 0.0379
_diffrn_reflns_av_unetI/netI 0.0326
_diffrn_reflns_limit_h_max 8
_diffrn_reflns_limit_h_min -8
_diffrn_reflns_limit_k_max 15
_diffrn_reflns_limit_k_min -15
_diffrn_reflns_limit_l_max 15
_diffrn_reflns_limit_l_min -12
_diffrn_reflns_number 15381
_diffrn_reflns_theta_full 66.59
_diffrn_reflns_theta_max 66.59
_diffrn_reflns_theta_min 4.79
_diffrn_source 'micro-focus sealed X-ray tube'
_diffrn_source_type 'PhotonJet (Cu) X-ray Source'
_exptl_absorpt_coefficient_mu 1.601
_exptl_absorpt_correction_T_max 1.00000
_exptl_absorpt_correction_T_min 0.91935
_exptl_absorpt_correction_type multi-scan
_exptl_absorpt_process_details
;
CrysAlisPro 1.171.40.53 (Rigaku Oxford Diffraction, 2019)
Empirical absorption correction using spherical harmonics,
 implemented in SCALE3 ABSPACK scaling algorithm.
;
_exptl_crystal_colour 'clear whiteish colourless'
_exptl_crystal_colour_lustre clear
_exptl_crystal_colour_modifier whiteish
_exptl_crystal_colour_primary colourless
_exptl_crystal_density_diffrn 1.423
_exptl_crystal_density_method 'not measured'
_exptl_crystal_description plate
_exptl_crystal_F_000 540
_exptl_crystal_recrystallization_method 'Re-crystallisation from solvent: Methanol'
_exptl_crystal_size_max 0.3
_exptl_crystal_size_mid 0.28
_exptl_crystal_size_min 0.2
_refine_diff_density_max 0.797
_refine_diff_density_min -0.480
_refine_diff_density_rms 0.102
_refine_ls_extinction_coef 0.0017(2)
_refine_ls_extinction_expression Fc^*^=kFc[1+0.001xFc^2^\l^3^/sin(2\q)]^-1/4^
_refine_ls_extinction_method SHELXL
_refine_ls_goodness_of_fit_ref 1.109
_refine_ls_hydrogen_treatment mixed
_refine_ls_matrix_type full
_refine_ls_number_parameters 374
_refine_ls_number_reflns 4026
_refine_ls_number_restraints 0
_refine_ls_restrained_S_all 1.109
_refine_ls_R_factor_all 0.0955
_refine_ls_R_factor_gt 0.0921
_refine_ls_shift/su_max 0.001
_refine_ls_shift/su_mean 0.000
_refine_ls_structure_factor_coef Fsqd
_refine_ls_weighting_details 'calc w=1/[\s^2^(Fo^2^)+(0.0000P)^2^+10.0451P] where P=(Fo^2^+2Fc^2^)/3'
_refine_ls_weighting_scheme calc
_refine_ls_wR_factor_gt 0.1954
_refine_ls_wR_factor_ref 0.1971
_reflns_number_gt 3768
_reflns_number_total 4026
_reflns_threshold_expression >2sigma(I)
_cod_data_source_file d4ce00114a2.cif
_cod_data_source_block NIRTOSH2O
_cod_depositor_comments 'Adding full bibliography for 7248310--7248311.cif.'
_cod_original_cell_volume 1191.51(5)
_cod_database_code 7248310
_chemical_oxdiff_formula 'C H N O S'
_chemical_oxdiff_usercomment @100K
_reflns_odcompleteness_completeness 99.67
_reflns_odcompleteness_iscentric 1
_reflns_odcompleteness_theta 66.97
_olex2_refinement_description
;
1. Fixed Uiso
 At 1.2 times of:
  All C(H) groups, All C(H,H) groups, All C(H,H,H,H) groups, All N(H,H) groups
 At 1.5 times of:
  All C(H,H,H) groups, All O(H,H) groups
2. Others
 Fixed Sof: H17A(0.5) H17B(0.5) H17C(0.5) H17D(0.5) H18A(0.5) H18B(0.5)
 H18C(0.5) H18D(0.5) N4B(0.5) H4BA(0.5) H4BB(0.5) C15B(0.5) H15B(0.5) C16B(0.5)
 H16A(0.5) H16B(0.5) C19A(0.5) H19A(0.5) H19B(0.5) N4A(0.5) H4AA(0.5) H4AB(0.5)
 C15A(0.5) H15A(0.5) C16A(0.5) H16C(0.5) H16D(0.5) C19B(0.5) H19C(0.5) H19D(0.5)
3.a Free rotating group:
 O5(H5A,H5B)
3.b Ternary CH refined with riding coordinates:
 C15B(H15B), C15A(H15A)
3.c Secondary CH2 refined with riding coordinates:
 C17(H17A,H17B), C17(H17C,H17D), C18(H18A,H18B), C18(H18C,H18D), N4B(H4BA,
 H4BB), C16B(H16A,H16B), C19A(H19A,H19B), N4A(H4AA,H4AB), C16A(H16C,H16D),
 C19B(H19C,H19D)
3.d Aromatic/amide H refined with riding coordinates:
 C21(H21), C22(H22), C24(H24), C25(H25), C5(H5), C6(H6), C7(H7), C8(H8),
 C10(H10), C11(H11), C13(H13), C14(H14)
3.e Idealised Me refined as rotating group:
 C26(H26A,H26B,H26C)
;
_olex2_submission_special_instructions 'No special instructions were received'
_oxdiff_exptl_absorpt_empirical_details
;
Empirical correction (ABSPACK) includes:
- Absorption correction using spherical harmonics
- Frame scaling
;
_oxdiff_exptl_absorpt_empirical_full_max 1.179
_oxdiff_exptl_absorpt_empirical_full_min 0.779

loop_
_space_group_symop_id
_space_group_symop_operation_xyz
1 'x, y, z'
2 '-x, -y, -z'

loop_
_atom_site_label
_atom_site_type_symbol
_atom_site_fract_x
_atom_site_fract_y
_atom_site_fract_z
_atom_site_U_iso_or_equiv
_atom_site_adp_type
_atom_site_occupancy
_atom_site_calc_flag
_atom_site_disorder_assembly
_atom_site_disorder_group
_atom_site_refinement_flags_posn
S1 S 1.06347(18) 0.73387(10) 0.96675(9) 0.0192(3) Uani 1 d . . .
O2 O 1.2498(5) 0.7652(3) 0.9781(3) 0.0276(9) Uani 1 d . . .
O3 O 1.0557(5) 0.6575(3) 0.8867(3) 0.0223(8) Uani 1 d . . .
O4 O 0.9770(5) 0.6963(3) 1.0614(3) 0.0237(8) Uani 1 d . . .
C20 C 0.9142(7) 0.8480(4) 0.9294(4) 0.0184(10) Uani 1 d . . .
C21 C 0.7190(8) 0.8465(4) 0.9324(4) 0.0254(12) Uani 1 d . . .
H21 H 0.6668 0.7855 0.9585 0.030 Uiso 1 calc . . R
C22 C 0.6003(9) 0.9321(5) 0.8980(4) 0.0316(14) Uani 1 d . . .
H22 H 0.4673 0.9295 0.9007 0.038 Uiso 1 calc . . R
C23 C 0.6722(10) 1.0222(5) 0.8594(4) 0.0343(15) Uani 1 d . . .
C24 C 0.8674(9) 1.0239(4) 0.8582(4) 0.0284(13) Uani 1 d . . .
H24 H 0.9192 1.0852 0.8327 0.034 Uiso 1 calc . . R
C25 C 0.9895(9) 0.9376(4) 0.8936(4) 0.0249(12) Uani 1 d . . .
H25 H 1.1223 0.9407 0.8930 0.030 Uiso 1 calc . . R
C26 C 0.5461(12) 1.1158(6) 0.8199(6) 0.057(2) Uani 1 d . . .
H26A H 0.6237 1.1706 0.7954 0.086 Uiso 1 calc . . GR
H26B H 0.4574 1.1446 0.8738 0.086 Uiso 1 calc . . GR
H26C H 0.4749 1.0935 0.7645 0.086 Uiso 1 calc . . GR
O1 O 0.0320(7) 1.4159(3) 0.6662(3) 0.0400(12) Uani 1 d . . .
N1 N 0.1063(7) 1.2499(4) 0.7270(4) 0.0232(10) Uani 1 d . . .
H1A H 0.136(15) 1.270(9) 0.783(8) 0.10(4) Uiso 1 d . . .
H1B H 0.135(10) 1.186(6) 0.717(5) 0.04(2) Uiso 1 d . . .
N2 N 0.2107(6) 1.0884(3) 0.5893(3) 0.0171(9) Uani 1 d . . .
N3 N 0.2555(6) 1.0026(3) 0.5275(3) 0.0163(9) Uani 1 d . . .
C1 C 0.0720(7) 1.3196(4) 0.6518(4) 0.0211(11) Uani 1 d . . .
C2 C 0.0845(7) 1.2761(4) 0.5485(4) 0.0216(11) Uani 1 d . . .
C3 C 0.1480(7) 1.1686(4) 0.5253(4) 0.0165(10) Uani 1 d . . .
C4 C 0.1553(8) 1.1331(4) 0.4238(4) 0.0217(11) Uani 1 d . . .
C5 C 0.0953(9) 1.2037(5) 0.3450(4) 0.0317(14) Uani 1 d . . .
H5 H 0.0996 1.1807 0.2775 0.038 Uiso 1 calc . . R
C6 C 0.0303(9) 1.3072(5) 0.3695(4) 0.0320(14) Uani 1 d . . .
H6 H -0.0129 1.3561 0.3182 0.038 Uiso 1 calc . . R
C7 C 0.0270(7) 1.3409(4) 0.4684(4) 0.0224(11) Uani 1 d . . .
H7 H -0.0177 1.4131 0.4815 0.027 Uiso 1 calc . . R
C8 C 0.2214(8) 1.0251(4) 0.4306(4) 0.0227(11) Uani 1 d . . .
H8 H 0.2390 0.9766 0.3767 0.027 Uiso 1 calc . . R
C9 C 0.3211(7) 0.9017(4) 0.5720(4) 0.0174(10) Uani 1 d . . .
C10 C 0.3231(9) 0.8892(4) 0.6741(4) 0.0282(13) Uani 1 d . . .
H10 H 0.2826 0.9482 0.7158 0.034 Uiso 1 calc . . R
C11 C 0.3835(11) 0.7915(5) 0.7173(4) 0.0415(18) Uani 1 d . . .
H11 H 0.3806 0.7837 0.7884 0.050 Uiso 1 calc . . R
C12 C 0.4487(12) 0.7044(5) 0.6576(5) 0.047(2) Uani 1 d . . .
C13 C 0.4476(8) 0.7184(4) 0.5551(4) 0.0282(13) Uani 1 d . . .
H13 H 0.4909 0.6599 0.5133 0.034 Uiso 1 calc . . R
C14 C 0.3851(7) 0.8154(4) 0.5108(4) 0.0213(11) Uani 1 d . . .
H14 H 0.3857 0.8232 0.4397 0.026 Uiso 1 calc C . R
C17 C 0.6504(12) 0.4083(5) 0.8115(5) 0.0453(19) Uani 1 d . . .
H17A H 0.5555 0.4051 0.8680 0.054 Uiso 0.50 calc A 1 R
H17B H 0.7456 0.3449 0.8176 0.054 Uiso 0.50 calc A 1 R
H17C H 0.6336 0.3439 0.8528 0.054 Uiso 0.50 calc A 2 R
H17D H 0.7879 0.4078 0.7956 0.054 Uiso 0.50 calc A 2 R
C18 C 0.5515(9) 0.4015(4) 0.7141(4) 0.0303(13) Uani 1 d C . .
H18A H 0.4649 0.3460 0.7208 0.036 Uiso 0.50 calc B 1 R
H18B H 0.6469 0.3810 0.6592 0.036 Uiso 0.50 calc B 1 R
H18C H 0.6219 0.3439 0.6734 0.036 Uiso 0.50 calc B 2 R
H18D H 0.4227 0.3819 0.7298 0.036 Uiso 0.50 calc B 2 R
N4B N 0.7412(12) 0.4984(7) 0.8224(6) 0.0208(18) Uani 0.50 d C 1 .
H4BA H 0.8518 0.4904 0.7832 0.025 Uiso 0.50 calc C 1 R
H4BB H 0.7746 0.5002 0.8882 0.025 Uiso 0.50 calc C 1 R
C15B C 0.5680(17) 0.6002(7) 0.6889(8) 0.015(2) Uani 0.50 d C 1 .
H15B H 0.6783 0.5833 0.6401 0.018 Uiso 0.50 calc C 1 R
C16B C 0.637(2) 0.6027(14) 0.7971(13) 0.016(3) Uani 0.50 d C 1 .
H16A H 0.7206 0.6590 0.8020 0.019 Uiso 0.50 calc C 1 R
H16B H 0.5267 0.6186 0.8450 0.019 Uiso 0.50 calc C 1 R
C19A C 0.4316(16) 0.5146(8) 0.6859(9) 0.018(2) Uani 0.50 d C 1 .
H19A H 0.3814 0.5123 0.6180 0.022 Uiso 0.50 calc C 1 R
H19B H 0.3234 0.5308 0.7349 0.022 Uiso 0.50 calc C 1 R
N4A N 0.5894(12) 0.4944(6) 0.8670(6) 0.0183(18) Uani 0.50 d C 2 .
H4AA H 0.6759 0.4995 0.9153 0.022 Uiso 0.50 calc C 2 R
H4AB H 0.4768 0.4829 0.8998 0.022 Uiso 0.50 calc C 2 R
C15A C 0.449(2) 0.5907(9) 0.7180(9) 0.025(2) Uani 0.50 d C 2 .
H15A H 0.3160 0.5796 0.7382 0.030 Uiso 0.50 calc C 2 R
C16A C 0.559(2) 0.6002(14) 0.8118(14) 0.021(4) Uani 0.50 d C 2 .
H16C H 0.6830 0.6244 0.7929 0.025 Uiso 0.50 calc C 2 R
H16D H 0.4874 0.6537 0.8566 0.025 Uiso 0.50 calc C 2 R
C19B C 0.535(2) 0.5013(8) 0.6529(8) 0.022(2) Uani 0.50 d C 2 .
H19C H 0.4544 0.4947 0.5954 0.026 Uiso 0.50 calc C 2 R
H19D H 0.6622 0.5153 0.6261 0.026 Uiso 0.50 calc C 2 R
O5 O 0.2319(5) 0.4681(3) 0.9607(3) 0.0219(8) Uani 1 d . . .
H5A H 0.3272 0.4920 0.9838 0.033 Uiso 1 d . . G
H5B H 0.1612 0.5185 0.9335 0.033 Uiso 1 d . . G

loop_
_atom_site_aniso_label
_atom_site_aniso_U_11
_atom_site_aniso_U_22
_atom_site_aniso_U_33
_atom_site_aniso_U_23
_atom_site_aniso_U_13
_atom_site_aniso_U_12
S1 0.0252(7) 0.0184(6) 0.0138(6) -0.0005(5) -0.0024(5) -0.0013(5)
O2 0.0214(19) 0.033(2) 0.029(2) -0.0004(16) -0.0060(16) -0.0015(16)
O3 0.032(2) 0.0190(18) 0.0148(17) -0.0018(14) -0.0001(15) 0.0001(15)
O4 0.037(2) 0.0211(18) 0.0136(17) 0.0024(14) 0.0006(15) -0.0065(16)
C20 0.022(3) 0.017(2) 0.016(2) -0.0018(19) 0.000(2) -0.001(2)
C21 0.031(3) 0.022(3) 0.025(3) -0.005(2) -0.005(2) -0.006(2)
C22 0.028(3) 0.031(3) 0.034(3) -0.015(3) -0.009(3) 0.008(2)
C23 0.052(4) 0.021(3) 0.029(3) -0.008(2) -0.016(3) 0.007(3)
C24 0.052(4) 0.018(3) 0.015(3) -0.005(2) -0.001(2) -0.003(3)
C25 0.037(3) 0.021(3) 0.017(3) -0.002(2) 0.002(2) -0.007(2)
C26 0.080(6) 0.036(4) 0.051(4) -0.009(3) -0.031(4) 0.027(4)
O1 0.067(3) 0.014(2) 0.040(2) -0.0052(17) -0.026(2) 0.0022(19)
N1 0.033(3) 0.016(2) 0.019(2) -0.0020(18) -0.0005(19) 0.002(2)
N2 0.018(2) 0.014(2) 0.018(2) 0.0010(16) 0.0007(17) 0.0006(16)
N3 0.017(2) 0.015(2) 0.015(2) 0.0009(16) 0.0022(16) 0.0022(16)
C1 0.017(3) 0.021(3) 0.026(3) 0.000(2) -0.004(2) -0.004(2)
C2 0.018(3) 0.021(3) 0.025(3) 0.003(2) 0.002(2) 0.000(2)
C3 0.012(2) 0.020(3) 0.018(2) 0.0051(19) 0.0024(18) -0.0044(19)
C4 0.025(3) 0.021(3) 0.016(2) 0.004(2) 0.006(2) 0.005(2)
C5 0.043(4) 0.029(3) 0.018(3) 0.004(2) 0.002(2) 0.014(3)
C6 0.038(3) 0.031(3) 0.021(3) 0.008(2) 0.003(2) 0.019(3)
C7 0.022(3) 0.016(3) 0.028(3) 0.002(2) 0.004(2) 0.002(2)
C8 0.029(3) 0.020(3) 0.017(3) -0.005(2) -0.003(2) 0.006(2)
C9 0.016(2) 0.016(2) 0.019(2) 0.0022(19) 0.0002(19) 0.0039(19)
C10 0.047(4) 0.017(3) 0.020(3) -0.006(2) -0.001(2) 0.002(2)
C11 0.088(5) 0.020(3) 0.016(3) -0.001(2) -0.014(3) 0.003(3)
C12 0.090(6) 0.016(3) 0.036(4) -0.005(3) -0.036(4) 0.012(3)
C13 0.031(3) 0.021(3) 0.031(3) -0.013(2) -0.013(2) 0.011(2)
C14 0.017(3) 0.026(3) 0.020(3) -0.006(2) -0.005(2) 0.005(2)
C17 0.084(5) 0.018(3) 0.038(4) 0.003(3) -0.033(4) -0.009(3)
C18 0.044(4) 0.015(3) 0.034(3) 0.001(2) -0.014(3) -0.010(2)
N4B 0.021(5) 0.026(5) 0.016(4) 0.001(3) -0.003(4) -0.007(4)
C15B 0.019(6) 0.011(5) 0.017(5) 0.002(4) -0.003(4) -0.002(4)
C16B 0.013(8) 0.012(6) 0.022(7) -0.007(5) -0.006(6) 0.005(6)
C19A 0.007(5) 0.017(6) 0.030(6) 0.004(5) -0.001(5) 0.005(4)
N4A 0.021(5) 0.016(4) 0.020(4) -0.001(3) -0.006(4) -0.007(3)
C15A 0.035(8) 0.013(6) 0.025(6) 0.000(5) -0.002(6) 0.002(5)
C16A 0.022(9) 0.012(6) 0.028(7) 0.002(5) -0.003(8) 0.003(7)
C19B 0.026(7) 0.020(6) 0.017(5) 0.000(4) -0.001(5) 0.006(5)
O5 0.0204(19) 0.0214(19) 0.0236(19) -0.0008(15) -0.0051(15) 0.0003(15)

loop_
_atom_type_symbol
_atom_type_description
_atom_type_scat_dispersion_real
_atom_type_scat_dispersion_imag
_atom_type_scat_source
C C 0.0181 0.0091 'International Tables Vol C Tables 4.2.6.8 and 6.1.1.4'
H H 0.0000 0.0000 'International Tables Vol C Tables 4.2.6.8 and 6.1.1.4'
N N 0.0311 0.0180 'International Tables Vol C Tables 4.2.6.8 and 6.1.1.4'
O O 0.0492 0.0322 'International Tables Vol C Tables 4.2.6.8 and 6.1.1.4'
S S 0.3331 0.5567 'International Tables Vol C Tables 4.2.6.8 and 6.1.1.4'

loop_
_geom_angle_atom_site_label_1
_geom_angle_atom_site_label_2
_geom_angle_atom_site_label_3
_geom_angle
_geom_angle_site_symmetry_1
_geom_angle_site_symmetry_3
_geom_angle_publ_flag
O2 S1 O3 114.0(2) . . ?
O2 S1 O4 113.2(2) . . ?
O2 S1 C20 107.4(2) . . ?
O3 S1 O4 110.6(2) . . ?
O3 S1 C20 105.0(2) . . ?
O4 S1 C20 106.0(2) . . ?
C21 C20 S1 119.7(4) . . ?
C25 C20 S1 120.8(4) . . ?
C25 C20 C21 119.4(5) . . ?
C22 C21 C20 120.9(5) . . ?
C21 C22 C23 121.0(6) . . ?
C22 C23 C24 117.9(5) . . ?
C22 C23 C26 122.0(7) . . ?
C24 C23 C26 120.1(6) . . ?
C23 C24 C25 121.7(5) . . ?
C20 C25 C24 119.1(5) . . ?
C3 N2 N3 103.7(4) . . ?
N2 N3 C9 118.6(4) . . ?
C8 N3 N2 113.3(4) . . ?
C8 N3 C9 128.0(4) . . ?
O1 C1 N1 122.2(5) . . ?
O1 C1 C2 121.1(5) . . ?
N1 C1 C2 116.7(5) . . ?
C3 C2 C1 124.2(5) . . ?
C7 C2 C1 119.9(5) . . ?
C7 C2 C3 115.8(5) . . ?
N2 C3 C2 128.0(5) . . ?
N2 C3 C4 111.3(4) . . ?
C2 C3 C4 120.7(4) . . ?
C5 C4 C3 120.7(5) . . ?
C8 C4 C3 104.3(4) . . ?
C8 C4 C5 135.0(5) . . ?
C6 C5 C4 117.7(5) . . ?
C5 C6 C7 120.9(5) . . ?
C2 C7 C6 124.2(5) . . ?
N3 C8 C4 107.3(4) . . ?
C10 C9 N3 120.4(4) . . ?
C10 C9 C14 119.5(5) . . ?
C14 C9 N3 120.0(4) . . ?
C9 C10 C11 120.6(5) . . ?
C10 C11 C12 120.7(5) . . ?
C11 C12 C15B 128.0(6) . . ?
C11 C12 C15A 113.1(7) . . ?
C13 C12 C11 117.9(5) . . ?
C13 C12 C15B 112.3(6) . . ?
C13 C12 C15A 125.6(6) . . ?
C15B C12 C15A 33.9(5) . . ?
C12 C13 C14 121.9(5) . . ?
C13 C14 C9 119.2(5) . . ?
N4B C17 C18 116.0(6) . . ?
N4A C17 C18 115.2(6) . . ?
N4A C17 N4B 52.5(6) . . ?
C17 C18 C19A 110.8(6) . . ?
C19B C18 C17 114.1(6) . . ?
C19B C18 C19A 31.0(5) . . ?
C17 N4B C16B 118.0(9) . . ?
C12 C15B C16B 112.8(9) . . ?
C12 C15B C19A 104.9(8) . . ?
C19A C15B C16B 108.0(10) . . ?
N4B C16B C15B 109.1(11) . . ?
C15B C19A C18 107.3(8) . . ?
C17 N4A C16A 117.1(9) . . ?
C16A C15A C12 106.2(10) . . ?
C19B C15A C12 110.7(9) . . ?
C19B C15A C16A 112.7(11) . . ?
N4A C16A C15A 110.6(12) . . ?
C18 C19B C15A 108.7(9) . . ?

loop_
_geom_bond_atom_site_label_1
_geom_bond_atom_site_label_2
_geom_bond_distance
_geom_bond_site_symmetry_2
_geom_bond_publ_flag
S1 O2 1.445(4) . ?
S1 O3 1.465(4) . ?
S1 O4 1.471(4) . ?
S1 C20 1.764(5) . ?
C20 C21 1.390(8) . ?
C20 C25 1.381(7) . ?
C21 C22 1.376(8) . ?
C22 C23 1.386(9) . ?
C23 C24 1.390(9) . ?
C23 C26 1.500(8) . ?
C24 C25 1.399(8) . ?
O1 C1 1.238(6) . ?
N1 C1 1.333(7) . ?
N2 N3 1.376(6) . ?
N2 C3 1.359(6) . ?
N3 C8 1.343(6) . ?
N3 C9 1.433(6) . ?
C1 C2 1.488(7) . ?
C2 C3 1.419(7) . ?
C2 C7 1.379(7) . ?
C3 C4 1.432(7) . ?
C4 C5 1.411(7) . ?
C4 C8 1.396(7) . ?
C5 C6 1.379(8) . ?
C6 C7 1.392(8) . ?
C9 C10 1.366(7) . ?
C9 C14 1.397(7) . ?
C10 C11 1.383(8) . ?
C11 C12 1.397(8) . ?
C12 C13 1.373(9) . ?
C12 C15B 1.542(11) . ?
C12 C15A 1.635(13) . ?
C13 C14 1.385(7) . ?
C17 C18 1.515(8) . ?
C17 N4B 1.394(11) . ?
C17 N4A 1.348(11) . ?
C18 C19A 1.624(11) . ?
C18 C19B 1.486(11) . ?
N4B C16B 1.476(19) . ?
C15B C16B 1.55(2) . ?
C15B C19A 1.544(15) . ?
N4A C16A 1.513(19) . ?
C15A C16A 1.52(2) . ?
C15A C19B 1.495(15) . ?
